data_7030684
loop_
_publ_author_name
'Grant, Gregory J.'
'Benefield, Desir\'ee A.'
'VanDerveer, Donald G.'

_publ_section_title
;
 Thiacrown PtII complexes with group 15 donor ligands:
 pentacoordination in Pt(II) complexes
;
_journal_coden_ASTM DTARAF
_journal_issue 40
_journal_name_full 'Dalton Transactions'
_journal_page_first 8605
_journal_page_last 8615
_journal_paper_doi 10.1039/b909875e
_journal_year 2009
_chemical_formula_sum 'C44 H48 As2 F12 N2 O4 P2 Pt S3'
_chemical_formula_weight 1399.89
_chemical_name_common (Pt(9S3)(AsPh3)2)(PF6)2
_space_group_IT_number 14
_symmetry_space_group_name_Hall '-P 2ybc'
_symmetry_space_group_name_H-M 'P 1 21/c 1'
_atom_sites_solution_hydrogens geom
_atom_sites_solution_primary direct
_atom_sites_solution_secondary difmap
_audit_creation_method SHELXL-97
_cell_angle_alpha 90.00
_cell_angle_beta 106.48(3)
_cell_angle_gamma 90.00
_cell_formula_units_Z 4
_cell_length_a 10.604(2)
_cell_length_b 39.260(8)
_cell_length_c 12.614(3)
_cell_measurement_temperature 153(2)
_cell_volume 5036(2)
_computing_structure_refinement 'SHELXL-97 (Sheldrick, 1997)'
_computing_structure_solution 'SHELXS-97 (Sheldrick, 1990)'
_diffrn_ambient_temperature 153(2)
_diffrn_measured_fraction_theta_full 0.976
_diffrn_measured_fraction_theta_max 0.976
_diffrn_radiation_monochromator graphite
_diffrn_radiation_source 'fine-focus sealed tube'
_diffrn_radiation_type MoK\a
_diffrn_radiation_wavelength 0.71073
_diffrn_reflns_av_R_equivalents 0.0627
_diffrn_reflns_av_sigmaI/netI 0.0938
_diffrn_reflns_limit_h_max 12
_diffrn_reflns_limit_h_min -12
_diffrn_reflns_limit_k_max 33
_diffrn_reflns_limit_k_min -46
_diffrn_reflns_limit_l_max 13
_diffrn_reflns_limit_l_min -15
_diffrn_reflns_number 26762
_diffrn_reflns_theta_full 25.05
_diffrn_reflns_theta_max 25.05
_diffrn_reflns_theta_min 3.09
_exptl_absorpt_coefficient_mu 4.367
_exptl_absorpt_correction_T_max 0.5800
_exptl_absorpt_correction_T_min 0.2386
_exptl_crystal_density_diffrn 1.847
_exptl_crystal_density_method 'not measured'
_exptl_crystal_F_000 2752
_exptl_crystal_size_max 0.46
_exptl_crystal_size_mid 0.14
_exptl_crystal_size_min 0.14
_refine_diff_density_max 2.551
_refine_diff_density_min -1.705
_refine_diff_density_rms 0.160
_refine_ls_extinction_method none
_refine_ls_goodness_of_fit_ref 1.118
_refine_ls_hydrogen_treatment mixed
_refine_ls_matrix_type full
_refine_ls_number_parameters 633
_refine_ls_number_reflns 8712
_refine_ls_number_restraints 0
_refine_ls_restrained_S_all 1.118
_refine_ls_R_factor_all 0.0710
_refine_ls_R_factor_gt 0.0504
_refine_ls_shift/su_max 0.173
_refine_ls_shift/su_mean 0.002
_refine_ls_structure_factor_coef Fsqd
_refine_ls_weighting_details 'calc w=1/[\s^2^(Fo^2^)+(0.0300P)^2^+0.0000P] where P=(Fo^2^+2Fc^2^)/3'
_refine_ls_weighting_scheme calc
_refine_ls_wR_factor_gt 0.1006
_refine_ls_wR_factor_ref 0.1105
_reflns_number_gt 6768
_reflns_number_total 8712
_reflns_threshold_expression >2sigma(I)
_cod_duplicate_entry 7002470
_cod_data_source_file b909875e.txt
_cod_data_source_block 1
_cod_original_cell_volume 5035.5(17)
_cod_database_code 7030684

loop_
_symmetry_equiv_pos_as_xyz
'x, y, z'
'-x, y+1/2, -z+1/2'
'-x, -y, -z'
'x, -y-1/2, z-1/2'

loop_
_atom_site_label
_atom_site_type_symbol
_atom_site_fract_x
_atom_site_fract_y
_atom_site_fract_z
_atom_site_U_iso_or_equiv
_atom_site_adp_type
_atom_site_occupancy
_atom_site_symmetry_multiplicity
_atom_site_calc_flag
_atom_site_refinement_flags
Pt1 Pt 0.50683(2) 0.631839(8) 0.23690(2) 0.02383(10) Uani 1 1 d .
As1 As 0.32455(7) 0.62144(2) 0.30867(6) 0.02257(18) Uani 1 1 d .
As2 As 0.49140(7) 0.57704(2) 0.15115(6) 0.02425(19) Uani 1 1 d .
S1 S 0.67903(17) 0.64063(6) 0.16028(15) 0.0311(5) Uani 1 1 d .
S2 S 0.6326(2) 0.66456(6) 0.39854(16) 0.0369(5) Uani 1 1 d .
S3 S 0.41999(19) 0.69080(6) 0.15804(19) 0.0423(5) Uani 1 1 d .
C1 C 0.8002(7) 0.6660(2) 0.2620(6) 0.041(2) Uani 1 1 d .
H1A H 0.8867 0.6603 0.2578 0.049 Uiso 1 1 calc R
H1B H 0.7856 0.6897 0.2441 0.049 Uiso 1 1 calc R
C2 C 0.7938(7) 0.6602(2) 0.3781(6) 0.038(2) Uani 1 1 d .
H2A H 0.8522 0.6760 0.4260 0.046 Uiso 1 1 calc R
H2B H 0.8259 0.6377 0.4005 0.046 Uiso 1 1 calc R
C3 C 0.6011(8) 0.7090(2) 0.3638(7) 0.049(2) Uani 1 1 d .
H3A H 0.6082 0.7214 0.4308 0.059 Uiso 1 1 calc R
H3B H 0.6686 0.7172 0.3334 0.059 Uiso 1 1 calc R
C4 C 0.4692(8) 0.7168(2) 0.2832(7) 0.053(3) Uani 1 1 d .
H4A H 0.4696 0.7403 0.2613 0.063 Uiso 1 1 calc R
H4B H 0.4032 0.7146 0.3214 0.063 Uiso 1 1 calc R
C5 C 0.5432(7) 0.7025(2) 0.0888(6) 0.042(2) Uani 1 1 d .
H5A H 0.5022 0.7160 0.0248 0.050 Uiso 1 1 calc R
H5B H 0.6096 0.7162 0.1378 0.050 Uiso 1 1 calc R
C6 C 0.6076(8) 0.6716(2) 0.0535(6) 0.043(2) Uani 1 1 d .
H6A H 0.6756 0.6795 0.0230 0.051 Uiso 1 1 calc R
H6B H 0.5430 0.6603 -0.0046 0.051 Uiso 1 1 calc R
C7 C 0.1686(7) 0.60855(19) 0.1938(6) 0.0264(17) Uani 1 1 d .
C8 C 0.0817(7) 0.5832(2) 0.2058(6) 0.035(2) Uani 1 1 d .
H8 H 0.0984 0.5707 0.2738 0.041 Uiso 1 1 calc R
C9 C -0.0282(7) 0.5762(2) 0.1198(6) 0.0317(19) Uani 1 1 d .
H9 H -0.0892 0.5592 0.1292 0.038 Uiso 1 1 calc R
C10 C -0.0520(7) 0.5930(2) 0.0210(6) 0.037(2) Uani 1 1 d .
H10 H -0.1277 0.5871 -0.0388 0.045 Uiso 1 1 calc R
C11 C 0.0336(7) 0.6188(2) 0.0064(6) 0.0328(19) Uani 1 1 d .
H11 H 0.0159 0.6311 -0.0621 0.039 Uiso 1 1 calc R
C12 C 0.1442(7) 0.6262(2) 0.0929(6) 0.0288(18) Uani 1 1 d .
H12 H 0.2044 0.6434 0.0839 0.035 Uiso 1 1 calc R
C13 C 0.2704(6) 0.6606(2) 0.3752(5) 0.0262(17) Uani 1 1 d .
C14 C 0.3437(7) 0.6687(2) 0.4856(6) 0.034(2) Uani 1 1 d .
H14 H 0.4135 0.6540 0.5259 0.041 Uiso 1 1 calc R
C15 C 0.3124(7) 0.6980(2) 0.5336(6) 0.042(2) Uani 1 1 d .
H15 H 0.3612 0.7038 0.6079 0.050 Uiso 1 1 calc R
C16 C 0.2123(8) 0.7190(2) 0.4765(6) 0.041(2) Uani 1 1 d .
H16 H 0.1934 0.7395 0.5105 0.049 Uiso 1 1 calc R
C17 C 0.1386(7) 0.7107(2) 0.3704(6) 0.039(2) Uani 1 1 d .
H17 H 0.0662 0.7249 0.3321 0.047 Uiso 1 1 calc R
C18 C 0.1695(7) 0.68183(19) 0.3196(6) 0.0285(18) Uani 1 1 d .
H18 H 0.1203 0.6766 0.2450 0.034 Uiso 1 1 calc R
C19 C 0.3572(7) 0.58813(19) 0.4252(5) 0.0260(17) Uani 1 1 d .
C20 C 0.2581(7) 0.5790(2) 0.4714(6) 0.0321(19) Uani 1 1 d .
H20 H 0.1751 0.5906 0.4504 0.038 Uiso 1 1 calc R
C21 C 0.2799(8) 0.5528(2) 0.5484(6) 0.041(2) Uani 1 1 d .
H21 H 0.2112 0.5460 0.5797 0.049 Uiso 1 1 calc R
C22 C 0.4012(9) 0.5364(2) 0.5804(6) 0.049(2) Uani 1 1 d .
H22 H 0.4147 0.5174 0.6303 0.059 Uiso 1 1 calc R
C23 C 0.5022(8) 0.5476(2) 0.5399(6) 0.041(2) Uani 1 1 d .
H23 H 0.5879 0.5376 0.5665 0.049 Uiso 1 1 calc R
C24 C 0.4805(7) 0.5732(2) 0.4613(5) 0.033(2) Uani 1 1 d .
H24 H 0.5502 0.5805 0.4319 0.040 Uiso 1 1 calc R
C25 C 0.4860(7) 0.58300(19) -0.0013(6) 0.0284(18) Uani 1 1 d .
C26 C 0.3838(7) 0.6022(2) -0.0685(6) 0.0337(19) Uani 1 1 d .
H26 H 0.3174 0.6114 -0.0384 0.040 Uiso 1 1 calc R
C27 C 0.3769(8) 0.6082(2) -0.1773(6) 0.039(2) Uani 1 1 d .
H27 H 0.3030 0.6202 -0.2242 0.047 Uiso 1 1 calc R
C28 C 0.4774(8) 0.5969(2) -0.2191(6) 0.040(2) Uani 1 1 d .
H28 H 0.4753 0.6021 -0.2939 0.048 Uiso 1 1 calc R
C29 C 0.5796(7) 0.5781(2) -0.1539(6) 0.039(2) Uani 1 1 d .
H29 H 0.6477 0.5699 -0.1837 0.046 Uiso 1 1 calc R
C30 C 0.5843(7) 0.5711(2) -0.0449(6) 0.0326(19) Uani 1 1 d .
H30 H 0.6557 0.5579 0.0005 0.039 Uiso 1 1 calc R
C31 C 0.6448(6) 0.54883(19) 0.2151(6) 0.0257(17) Uani 1 1 d .
C32 C 0.7460(6) 0.5611(2) 0.3035(5) 0.0283(18) Uani 1 1 d .
H32 H 0.7392 0.5833 0.3333 0.034 Uiso 1 1 calc R
C33 C 0.8557(7) 0.5413(2) 0.3479(6) 0.034(2) Uani 1 1 d .
H33 H 0.9261 0.5499 0.4077 0.041 Uiso 1 1 calc R
C34 C 0.8645(7) 0.5095(2) 0.3072(6) 0.039(2) Uani 1 1 d .
H34 H 0.9416 0.4960 0.3383 0.047 Uiso 1 1 calc R
C35 C 0.7651(7) 0.4967(2) 0.2226(6) 0.0343(19) Uani 1 1 d .
H35 H 0.7723 0.4742 0.1952 0.041 Uiso 1 1 calc R
C36 C 0.6531(7) 0.5161(2) 0.1759(6) 0.0344(19) Uani 1 1 d .
H36 H 0.5825 0.5069 0.1174 0.041 Uiso 1 1 calc R
C37 C 0.3535(6) 0.54386(19) 0.1445(6) 0.0279(17) Uani 1 1 d .
C38 C 0.3536(7) 0.5257(2) 0.2374(6) 0.0317(19) Uani 1 1 d .
H38 H 0.4187 0.5304 0.3061 0.038 Uiso 1 1 calc R
C39 C 0.2600(6) 0.5004(2) 0.2329(6) 0.035(2) Uani 1 1 d .
H39 H 0.2599 0.4880 0.2985 0.042 Uiso 1 1 calc R
C40 C 0.1680(7) 0.4932(2) 0.1346(6) 0.037(2) Uani 1 1 d .
H40 H 0.1041 0.4756 0.1311 0.045 Uiso 1 1 calc R
C41 C 0.1677(7) 0.5112(2) 0.0415(6) 0.038(2) Uani 1 1 d .
H41 H 0.1041 0.5058 -0.0275 0.045 Uiso 1 1 calc R
C42 C 0.2583(7) 0.5371(2) 0.0456(6) 0.0328(19) Uani 1 1 d .
H42 H 0.2552 0.5502 -0.0194 0.039 Uiso 1 1 calc R
C43 C 0.1140(8) 0.8039(2) 0.2453(7) 0.055(3) Uani 1 1 d .
H43A H 0.1286 0.7919 0.1835 0.082 Uiso 1 1 calc R
H43B H 0.0894 0.8270 0.2244 0.082 Uiso 1 1 calc R
H43C H 0.0448 0.7929 0.2678 0.082 Uiso 1 1 calc R
N1 N 0.2346(8) 0.8036(2) 0.3371(6) 0.0469(19) Uani 1 1 d .
O1 O 0.2462(7) 0.82538(19) 0.4067(5) 0.077(2) Uani 1 1 d .
O2 O 0.3159(7) 0.7820(2) 0.3402(6) 0.082(2) Uani 1 1 d .
C44 C 0.7500(9) 0.8298(3) 0.2419(9) 0.102(5) Uani 1 1 d .
H44A H 0.7787 0.8285 0.1764 0.153 Uiso 1 1 calc R
H44B H 0.8203 0.8229 0.3047 0.153 Uiso 1 1 calc R
H44C H 0.7252 0.8529 0.2522 0.153 Uiso 1 1 calc R
N2 N 0.6374(7) 0.8074(2) 0.2304(7) 0.054(2) Uani 1 1 d .
O3 O 0.5565(7) 0.8152(2) 0.2774(6) 0.089(3) Uani 1 1 d .
O4 O 0.6265(8) 0.7816(2) 0.1760(6) 0.087(3) Uani 1 1 d .
P1 P -0.0790(2) 0.58732(6) 0.65538(18) 0.0368(5) Uani 1 1 d .
F1 F -0.0321(5) 0.62432(15) 0.6994(5) 0.0760(18) Uani 1 1 d .
F2 F -0.1257(5) 0.55017(14) 0.6125(4) 0.0629(15) Uani 1 1 d .
F3 F -0.1667(5) 0.58580(14) 0.7378(4) 0.0619(16) Uani 1 1 d .
F4 F -0.2001(5) 0.60265(16) 0.5643(4) 0.0747(18) Uani 1 1 d .
F5 F 0.0401(6) 0.57142(18) 0.7463(5) 0.104(2) Uani 1 1 d .
F6 F 0.0058(6) 0.58922(17) 0.5703(5) 0.091(2) Uani 1 1 d .
P2 P -0.0868(2) 0.72821(6) 0.02896(18) 0.0381(6) Uani 1 1 d .
F7 F -0.0923(4) 0.68830(13) 0.0493(4) 0.0578(14) Uani 1 1 d .
F8 F 0.0604(4) 0.72965(14) 0.1086(4) 0.0557(14) Uani 1 1 d .
F9 F -0.0815(4) 0.76824(13) 0.0107(4) 0.0617(15) Uani 1 1 d .
F10 F -0.1401(5) 0.73457(15) 0.1343(4) 0.0751(18) Uani 1 1 d .
F11 F -0.2334(4) 0.72670(14) -0.0483(4) 0.0728(18) Uani 1 1 d .
F12 F -0.0306(5) 0.72160(16) -0.0728(4) 0.0721(18) Uani 1 1 d .

loop_
_atom_site_aniso_label
_atom_site_aniso_U_11
_atom_site_aniso_U_22
_atom_site_aniso_U_33
_atom_site_aniso_U_23
_atom_site_aniso_U_13
_atom_site_aniso_U_12
Pt1 0.02260(17) 0.02305(19) 0.02830(19) -0.00238(13) 0.01119(13) -0.00282(12)
As1 0.0198(4) 0.0248(5) 0.0250(4) 0.0018(3) 0.0094(3) 0.0008(3)
As2 0.0234(4) 0.0244(5) 0.0266(4) -0.0025(4) 0.0099(3) -0.0013(3)
S1 0.0261(10) 0.0404(13) 0.0320(11) -0.0066(10) 0.0168(8) -0.0099(9)
S2 0.0445(12) 0.0327(13) 0.0378(12) -0.0119(10) 0.0185(9) -0.0122(10)
S3 0.0333(11) 0.0283(13) 0.0665(15) 0.0133(12) 0.0164(10) 0.0015(9)
C1 0.024(4) 0.047(6) 0.053(5) -0.005(5) 0.012(4) -0.006(4)
C2 0.034(4) 0.037(6) 0.044(5) -0.010(4) 0.011(4) -0.015(4)
C3 0.063(6) 0.020(5) 0.075(6) -0.013(5) 0.035(5) -0.010(4)
C4 0.060(6) 0.020(5) 0.092(7) -0.009(5) 0.044(5) 0.000(4)
C5 0.032(4) 0.039(6) 0.051(5) 0.026(5) 0.008(4) -0.010(4)
C6 0.044(5) 0.058(7) 0.030(5) -0.003(4) 0.017(4) -0.022(5)
C7 0.028(4) 0.023(4) 0.030(4) -0.001(4) 0.010(3) 0.000(3)
C8 0.029(4) 0.045(6) 0.030(4) 0.008(4) 0.009(3) 0.007(4)
C9 0.024(4) 0.039(5) 0.032(4) 0.001(4) 0.009(3) -0.006(4)
C10 0.023(4) 0.053(6) 0.036(5) -0.016(4) 0.011(3) -0.004(4)
C11 0.037(5) 0.032(5) 0.026(4) 0.004(4) 0.004(3) 0.004(4)
C12 0.029(4) 0.030(5) 0.030(4) 0.013(4) 0.013(3) 0.006(3)
C13 0.029(4) 0.030(5) 0.022(4) 0.005(4) 0.011(3) 0.007(3)
C14 0.038(4) 0.034(5) 0.036(5) -0.002(4) 0.019(4) 0.007(4)
C15 0.037(5) 0.053(7) 0.036(5) -0.006(5) 0.010(4) 0.008(4)
C16 0.046(5) 0.031(5) 0.051(5) -0.005(4) 0.022(4) 0.007(4)
C17 0.031(4) 0.048(6) 0.041(5) 0.002(4) 0.013(4) 0.010(4)
C18 0.028(4) 0.024(5) 0.035(4) 0.002(4) 0.011(3) 0.004(3)
C19 0.035(4) 0.022(4) 0.025(4) -0.002(3) 0.016(3) 0.007(3)
C20 0.027(4) 0.038(5) 0.029(4) 0.002(4) 0.004(3) -0.006(4)
C21 0.051(5) 0.043(6) 0.034(5) 0.009(4) 0.020(4) -0.011(4)
C22 0.071(7) 0.042(6) 0.033(5) 0.008(4) 0.011(4) 0.002(5)
C23 0.038(5) 0.039(6) 0.046(5) 0.002(4) 0.013(4) 0.015(4)
C24 0.036(4) 0.048(6) 0.021(4) -0.002(4) 0.016(3) 0.000(4)
C25 0.035(4) 0.020(4) 0.032(4) -0.004(4) 0.013(3) -0.002(3)
C26 0.039(5) 0.033(5) 0.032(4) 0.002(4) 0.016(3) 0.004(4)
C27 0.038(5) 0.044(6) 0.036(5) 0.000(4) 0.011(4) 0.007(4)
C28 0.048(5) 0.044(6) 0.024(4) 0.003(4) 0.007(4) -0.004(4)
C29 0.038(5) 0.045(6) 0.035(5) -0.007(4) 0.014(4) 0.000(4)
C30 0.025(4) 0.041(6) 0.029(4) 0.000(4) 0.004(3) -0.003(4)
C31 0.027(4) 0.023(4) 0.033(4) 0.008(4) 0.018(3) 0.007(3)
C32 0.021(4) 0.035(5) 0.028(4) 0.000(4) 0.005(3) -0.001(3)
C33 0.028(4) 0.043(6) 0.034(4) 0.001(4) 0.013(3) 0.000(4)
C34 0.031(4) 0.049(6) 0.041(5) 0.009(5) 0.016(4) 0.016(4)
C35 0.051(5) 0.026(5) 0.033(4) 0.001(4) 0.023(4) 0.012(4)
C36 0.037(5) 0.035(5) 0.035(4) -0.002(4) 0.015(3) -0.006(4)
C37 0.028(4) 0.022(5) 0.037(4) -0.002(4) 0.013(3) -0.007(3)
C38 0.028(4) 0.032(5) 0.035(4) -0.004(4) 0.008(3) -0.001(4)
C39 0.023(4) 0.045(6) 0.035(4) 0.013(4) 0.005(3) 0.001(4)
C40 0.037(5) 0.024(5) 0.049(5) 0.010(4) 0.010(4) 0.000(4)
C41 0.029(4) 0.043(6) 0.036(5) -0.003(4) 0.001(3) -0.009(4)
C42 0.032(4) 0.038(5) 0.030(4) 0.003(4) 0.011(3) -0.002(4)
C43 0.058(6) 0.054(7) 0.053(6) 0.002(5) 0.018(5) 0.006(5)
N1 0.064(5) 0.027(5) 0.050(5) -0.005(4) 0.017(4) -0.010(4)
O1 0.111(6) 0.056(5) 0.063(5) -0.024(4) 0.022(4) -0.016(4)
O2 0.062(5) 0.083(7) 0.097(6) -0.006(5) 0.015(4) 0.018(4)
C44 0.056(7) 0.098(11) 0.132(11) 0.054(9) -0.004(7) -0.032(7)
N2 0.043(5) 0.045(6) 0.067(6) 0.014(5) 0.007(4) -0.005(4)
O3 0.058(5) 0.124(8) 0.082(5) -0.029(5) 0.015(4) -0.004(5)
O4 0.109(6) 0.045(5) 0.108(6) -0.021(5) 0.032(5) 0.004(4)
P1 0.0346(12) 0.0388(15) 0.0416(13) -0.0023(11) 0.0182(10) 0.0001(10)
F1 0.079(4) 0.053(4) 0.105(5) -0.029(4) 0.041(3) -0.020(3)
F2 0.079(4) 0.043(4) 0.080(4) -0.009(3) 0.042(3) -0.009(3)
F3 0.075(4) 0.077(5) 0.052(3) 0.000(3) 0.046(3) 0.007(3)
F4 0.076(4) 0.084(5) 0.055(3) 0.025(3) 0.003(3) 0.015(3)
F5 0.071(4) 0.105(6) 0.107(5) -0.016(4) -0.021(3) 0.048(4)
F6 0.096(5) 0.094(6) 0.118(5) -0.044(4) 0.086(4) -0.042(4)
P2 0.0314(12) 0.0313(14) 0.0535(14) 0.0141(12) 0.0153(10) -0.0010(10)
F7 0.049(3) 0.034(3) 0.095(4) 0.017(3) 0.029(3) 0.001(2)
F8 0.038(3) 0.061(4) 0.060(3) 0.016(3) 0.001(2) -0.007(2)
F9 0.046(3) 0.034(3) 0.098(4) 0.022(3) 0.010(3) -0.008(2)
F10 0.085(4) 0.066(5) 0.097(4) -0.005(4) 0.063(3) -0.013(3)
F11 0.026(3) 0.057(4) 0.114(4) 0.029(4) -0.013(3) -0.006(2)
F12 0.087(4) 0.089(5) 0.053(3) -0.013(3) 0.042(3) -0.030(3)

loop_
_atom_type_symbol
_atom_type_description
_atom_type_scat_dispersion_real
_atom_type_scat_dispersion_imag
_atom_type_scat_source
C C 0.0033 0.0016 'International Tables Vol C Tables 4.2.6.8 and 6.1.1.4'
H H 0.0000 0.0000 'International Tables Vol C Tables 4.2.6.8 and 6.1.1.4'
F F 0.0171 0.0103 'International Tables Vol C Tables 4.2.6.8 and 6.1.1.4'
P P 0.1023 0.0942 'International Tables Vol C Tables 4.2.6.8 and 6.1.1.4'
S S 0.1246 0.1234 'International Tables Vol C Tables 4.2.6.8 and 6.1.1.4'
As As 0.0499 2.0058 'International Tables Vol C Tables 4.2.6.8 and 6.1.1.4'
Pt Pt -1.7033 8.3905 'International Tables Vol C Tables 4.2.6.8 and 6.1.1.4'
N N 0.0061 0.0033 'International Tables Vol C Tables 4.2.6.8 and 6.1.1.4'
O O 0.0106 0.0060 'International Tables Vol C Tables 4.2.6.8 and 6.1.1.4'

loop_
_geom_angle_atom_site_label_1
_geom_angle_atom_site_label_2
_geom_angle_atom_site_label_3
_geom_angle
S1 Pt1 As1 177.49(5)
S1 Pt1 As2 84.63(6)
As1 Pt1 As2 93.37(3)
S1 Pt1 S2 87.82(7)
As1 Pt1 S2 94.69(5)
As2 Pt1 S2 142.78(6)
S1 Pt1 S3 86.73(7)
As1 Pt1 S3 93.48(5)
As2 Pt1 S3 131.32(6)
S2 Pt1 S3 84.33(8)
C13 As1 C19 102.8(3)
C13 As1 C7 103.8(3)
C19 As1 C7 109.0(3)
C13 As1 Pt1 113.8(2)
C19 As1 Pt1 114.6(2)
C7 As1 Pt1 111.9(2)
C25 As2 C37 103.3(3)
C25 As2 C31 105.6(3)
C37 As2 C31 99.6(3)
C25 As2 Pt1 108.8(2)
C37 As2 Pt1 125.2(2)
C31 As2 Pt1 112.5(2)
C6 S1 C1 102.6(4)
C6 S1 Pt1 101.4(3)
C1 S1 Pt1 105.5(2)
C3 S2 C2 100.0(4)
C3 S2 Pt1 106.5(3)
C2 S2 Pt1 98.3(2)
C5 S3 C4 101.8(4)
C5 S3 Pt1 100.6(3)
C4 S3 Pt1 100.7(3)
C2 C1 S1 112.6(5)
C2 C1 H1A 109.1
S1 C1 H1A 109.1
C2 C1 H1B 109.1
S1 C1 H1B 109.1
H1A C1 H1B 107.8
C1 C2 S2 115.5(5)
C1 C2 H2A 108.4
S2 C2 H2A 108.4
C1 C2 H2B 108.4
S2 C2 H2B 108.4
H2A C2 H2B 107.5
C4 C3 S2 115.6(6)
C4 C3 H3A 108.4
S2 C3 H3A 108.4
C4 C3 H3B 108.4
S2 C3 H3B 108.4
H3A C3 H3B 107.4
C3 C4 S3 116.8(6)
C3 C4 H4A 108.1
S3 C4 H4A 108.1
C3 C4 H4B 108.1
S3 C4 H4B 108.1
H4A C4 H4B 107.3
C6 C5 S3 112.5(6)
C6 C5 H5A 109.1
S3 C5 H5A 109.1
C6 C5 H5B 109.1
S3 C5 H5B 109.1
H5A C5 H5B 107.8
C5 C6 S1 116.5(5)
C5 C6 H6A 108.2
S1 C6 H6A 108.2
C5 C6 H6B 108.2
S1 C6 H6B 108.2
H6A C6 H6B 107.3
C8 C7 C12 119.5(7)
C8 C7 As1 123.9(6)
C12 C7 As1 116.6(6)
C9 C8 C7 119.7(7)
C9 C8 H8 120.2
C7 C8 H8 120.2
C10 C9 C8 121.2(7)
C10 C9 H9 119.4
C8 C9 H9 119.4
C9 C10 C11 120.4(7)
C9 C10 H10 119.8
C11 C10 H10 119.8
C12 C11 C10 118.7(7)
C12 C11 H11 120.6
C10 C11 H11 120.6
C11 C12 C7 120.5(7)
C11 C12 H12 119.8
C7 C12 H12 119.8
C18 C13 C14 119.4(7)
C18 C13 As1 123.2(5)
C14 C13 As1 117.3(5)
C15 C14 C13 118.7(7)
C15 C14 H14 120.6
C13 C14 H14 120.6
C16 C15 C14 121.0(8)
C16 C15 H15 119.5
C14 C15 H15 119.5
C15 C16 C17 120.4(8)
C15 C16 H16 119.8
C17 C16 H16 119.8
C16 C17 C18 119.8(7)
C16 C17 H17 120.1
C18 C17 H17 120.1
C13 C18 C17 120.6(7)
C13 C18 H18 119.7
C17 C18 H18 119.7
C24 C19 C20 120.6(7)
C24 C19 As1 119.2(5)
C20 C19 As1 120.3(6)
C19 C20 C21 119.4(7)
C19 C20 H20 120.3
C21 C20 H20 120.3
C20 C21 C22 120.2(8)
C20 C21 H21 119.9
C22 C21 H21 119.9
C23 C22 C21 119.7(8)
C23 C22 H22 120.1
C21 C22 H22 120.1
C22 C23 C24 120.4(8)
C22 C23 H23 119.8
C24 C23 H23 119.8
C23 C24 C19 119.5(7)
C23 C24 H24 120.3
C19 C24 H24 120.3
C30 C25 C26 118.8(7)
C30 C25 As2 122.8(6)
C26 C25 As2 118.2(5)
C27 C26 C25 120.9(7)
C27 C26 H26 119.6
C25 C26 H26 119.6
C26 C27 C28 119.6(7)
C26 C27 H27 120.2
C28 C27 H27 120.2
C29 C28 C27 120.3(7)
C29 C28 H28 119.8
C27 C28 H28 119.8
C28 C29 C30 120.0(7)
C28 C29 H29 120.0
C30 C29 H29 120.0
C25 C30 C29 120.3(7)
C25 C30 H30 119.9
C29 C30 H30 119.9
C36 C31 C32 119.5(7)
C36 C31 As2 120.6(6)
C32 C31 As2 119.9(6)
C33 C32 C31 119.9(7)
C33 C32 H32 120.1
C31 C32 H32 120.1
C34 C33 C32 120.2(7)
C34 C33 H33 119.9
C32 C33 H33 119.9
C33 C34 C35 120.8(7)
C33 C34 H34 119.6
C35 C34 H34 119.6
C34 C35 C36 120.4(8)
C34 C35 H35 119.8
C36 C35 H35 119.8
C31 C36 C35 119.2(7)
C31 C36 H36 120.4
C35 C36 H36 120.4
C38 C37 C42 119.5(7)
C38 C37 As2 119.6(5)
C42 C37 As2 120.8(5)
C37 C38 C39 120.5(7)
C37 C38 H38 119.7
C39 C38 H38 119.7
C40 C39 C38 120.0(7)
C40 C39 H39 120.0
C38 C39 H39 120.0
C41 C40 C39 119.7(7)
C41 C40 H40 120.1
C39 C40 H40 120.1
C40 C41 C42 120.8(7)
C40 C41 H41 119.6
C42 C41 H41 119.6
C37 C42 C41 119.4(7)
C37 C42 H42 120.3
C41 C42 H42 120.3
N1 C43 H43A 109.5
N1 C43 H43B 109.5
H43A C43 H43B 109.5
N1 C43 H43C 109.5
H43A C43 H43C 109.5
H43B C43 H43C 109.5
O2 N1 O1 123.5(9)
O2 N1 C43 119.4(8)
O1 N1 C43 117.1(8)
N2 C44 H44A 109.5
N2 C44 H44B 109.5
H44A C44 H44B 109.5
N2 C44 H44C 109.5
H44A C44 H44C 109.5
H44B C44 H44C 109.5
O3 N2 O4 121.4(9)
O3 N2 C44 118.3(10)
O4 N2 C44 120.4(10)
F5 P1 F4 178.9(4)
F5 P1 F3 90.4(3)
F4 P1 F3 89.1(3)
F5 P1 F1 90.1(4)
F4 P1 F1 90.9(3)
F3 P1 F1 89.4(3)
F5 P1 F6 91.1(4)
F4 P1 F6 89.4(3)
F3 P1 F6 178.5(4)
F1 P1 F6 90.7(3)
F5 P1 F2 89.5(4)
F4 P1 F2 89.5(3)
F3 P1 F2 90.3(3)
F1 P1 F2 179.5(3)
F6 P1 F2 89.7(3)
F12 P2 F11 91.4(3)
F12 P2 F7 90.5(3)
F11 P2 F7 89.3(3)
F12 P2 F9 90.5(3)
F11 P2 F9 91.0(3)
F7 P2 F9 179.0(3)
F12 P2 F8 89.4(3)
F11 P2 F8 179.1(3)
F7 P2 F8 90.4(3)
F9 P2 F8 89.3(3)
F12 P2 F10 178.5(4)
F11 P2 F10 90.0(3)
F7 P2 F10 89.0(3)
F9 P2 F10 90.0(3)
F8 P2 F10 89.1(3)

loop_
_geom_bond_atom_site_label_1
_geom_bond_atom_site_label_2
_geom_bond_distance
Pt1 S1 2.3214(18)
Pt1 As1 2.3907(9)
Pt1 As2 2.3926(9)
Pt1 S2 2.458(2)
Pt1 S3 2.584(2)
As1 C13 1.915(7)
As1 C19 1.924(7)
As1 C7 1.931(7)
As2 C25 1.921(7)
As2 C37 1.942(7)
As2 C31 1.944(7)
S1 C6 1.814(8)
S1 C1 1.831(7)
S2 C3 1.806(8)
S2 C2 1.808(7)
S3 C5 1.824(7)
S3 C4 1.828(8)
C1 C2 1.503(9)
C1 H1A 0.9600
C1 H1B 0.9600
C2 H2A 0.9600
C2 H2B 0.9600
C3 C4 1.510(11)
C3 H3A 0.9600
C3 H3B 0.9600
C4 H4A 0.9600
C4 H4B 0.9600
C5 C6 1.519(11)
C5 H5A 0.9600
C5 H5B 0.9600
C6 H6A 0.9600
C6 H6B 0.9600
C7 C8 1.394(10)
C7 C12 1.407(9)
C8 C9 1.376(9)
C8 H8 0.9600
C9 C10 1.369(10)
C9 H9 0.9600
C10 C11 1.407(10)
C10 H10 0.9600
C11 C12 1.387(10)
C11 H11 0.9600
C12 H12 0.9600
C13 C18 1.381(9)
C13 C14 1.425(9)
C14 C15 1.386(10)
C14 H14 0.9600
C15 C16 1.375(10)
C15 H15 0.9600
C16 C17 1.384(10)
C16 H16 0.9600
C17 C18 1.386(10)
C17 H17 0.9600
C18 H18 0.9600
C19 C24 1.386(9)
C19 C20 1.387(9)
C20 C21 1.387(10)
C20 H20 0.9600
C21 C22 1.391(11)
C21 H21 0.9600
C22 C23 1.382(11)
C22 H22 0.9600
C23 C24 1.384(10)
C23 H23 0.9600
C24 H24 0.9600
C25 C30 1.390(9)
C25 C26 1.393(10)
C26 C27 1.374(10)
C26 H26 0.9600
C27 C28 1.390(10)
C27 H27 0.9600
C28 C29 1.373(10)
C28 H28 0.9600
C29 C30 1.390(9)
C29 H29 0.9600
C30 H30 0.9600
C31 C36 1.389(10)
C31 C32 1.395(9)
C32 C33 1.380(10)
C32 H32 0.9600
C33 C34 1.362(11)
C33 H33 0.9600
C34 C35 1.366(10)
C34 H34 0.9600
C35 C36 1.393(10)
C35 H35 0.9600
C36 H36 0.9600
C37 C38 1.372(9)
C37 C42 1.390(9)
C38 C39 1.393(10)
C38 H38 0.9600
C39 C40 1.373(10)
C39 H39 0.9600
C40 C41 1.370(10)
C40 H40 0.9600
C41 C42 1.391(10)
C41 H41 0.9600
C42 H42 0.9600
C43 N1 1.462(10)
C43 H43A 0.9599
C43 H43B 0.9599
C43 H43C 0.9599
N1 O2 1.200(9)
N1 O1 1.207(9)
C44 N2 1.457(11)
C44 H44A 0.9599
C44 H44B 0.9599
C44 H44C 0.9599
N2 O3 1.213(9)
N2 O4 1.213(10)
P1 F5 1.574(6)
P1 F4 1.579(5)
P1 F3 1.580(4)
P1 F1 1.584(6)
P1 F6 1.585(5)
P1 F2 1.585(5)
P2 F12 1.582(5)
P2 F11 1.584(5)
P2 F7 1.591(5)
P2 F9 1.592(5)
P2 F8 1.600(5)
P2 F10 1.604(5)
